data_7209887
loop_
_publ_author_name
'W\"ohlert, Susanne'
'Jess, Inke'
'Englert, Ulli'
'N\"ather, Christian'

_publ_section_title
;
 Synthesis and crystal structures of Zn(ii) and Co(ii) coordination
 compounds with ortho substituted pyridine ligands: two structure types
 and polymorphism in the region of their coexistence
;
_journal_issue 26
_journal_name_full CrystEngComm
_journal_page_first 5326
_journal_paper_doi 10.1039/c3ce40208h
_journal_volume 15
_journal_year 2013
_chemical_formula_moiety 'C12 H8 Cl2 Co N4 S2'
_chemical_formula_sum 'C12 H8 Cl2 Co N4 S2'
_chemical_formula_weight 402.17
_chemical_name_systematic
;
?
;
_space_group_IT_number 60
_symmetry_cell_setting orthorhombic
_symmetry_space_group_name_Hall '-P 2n 2ab'
_symmetry_space_group_name_H-M 'P b c n'
_atom_sites_solution_hydrogens geom
_atom_sites_solution_primary direct
_atom_sites_solution_secondary difmap
_audit_creation_method SHELXL-97
_cell_angle_alpha 90.00
_cell_angle_beta 90.00
_cell_angle_gamma 90.00
_cell_formula_units_Z 4
_cell_length_a 11.2928(7)
_cell_length_b 9.7123(5)
_cell_length_c 15.1913(8)
_cell_measurement_reflns_used 11189
_cell_measurement_temperature 200(2)
_cell_measurement_theta_max 28.03
_cell_measurement_theta_min 2.77
_cell_volume 1666.17(16)
_computing_cell_refinement 'X-Area (Stoe, 2008)'
_computing_data_collection 'X-Area (Stoe, 2008)'
_computing_data_reduction 'X-Area (Stoe, 2008)'
_computing_molecular_graphics
;
XP in SHELXTL (Sheldrick, 2008) and Diamond (Brandenburg, 2011)
;
_computing_publication_material 'XCIF in SHELXTL (Sheldrick, 2008)'
_computing_structure_refinement 'SHELXL-97 (Sheldrick, 1997)'
_computing_structure_solution 'SHELXS-97 (Sheldrick, 1990)'
_diffrn_ambient_temperature 200(2)
_diffrn_measured_fraction_theta_full 0.994
_diffrn_measured_fraction_theta_max 0.994
_diffrn_measurement_device_type 'STOE IPDS-1'
_diffrn_measurement_method 'phi scan'
_diffrn_radiation_monochromator graphite
_diffrn_radiation_source 'fine-focus sealed tube'
_diffrn_radiation_type MoK\a
_diffrn_radiation_wavelength 0.71073
_diffrn_reflns_av_R_equivalents 0.0342
_diffrn_reflns_av_sigmaI/netI 0.0179
_diffrn_reflns_limit_h_max 14
_diffrn_reflns_limit_h_min -14
_diffrn_reflns_limit_k_max 12
_diffrn_reflns_limit_k_min -12
_diffrn_reflns_limit_l_max 15
_diffrn_reflns_limit_l_min -20
_diffrn_reflns_number 11189
_diffrn_reflns_theta_full 28.03
_diffrn_reflns_theta_max 28.03
_diffrn_reflns_theta_min 2.77
_diffrn_standards_decay_% 0
_diffrn_standards_interval_time 0
_diffrn_standards_number 0
_exptl_absorpt_coefficient_mu 1.597
_exptl_absorpt_correction_T_max 0.7569
_exptl_absorpt_correction_T_min 0.6702
_exptl_absorpt_correction_type numerical
_exptl_absorpt_process_details 'X-Shape and X-Red32 (Stoe, 2008)'
_exptl_crystal_colour blue
_exptl_crystal_density_diffrn 1.603
_exptl_crystal_density_method 'not measured'
_exptl_crystal_description block
_exptl_crystal_F_000 804
_exptl_crystal_size_max 0.1845
_exptl_crystal_size_mid 0.1414
_exptl_crystal_size_min 0.1037
_refine_diff_density_max 0.377
_refine_diff_density_min -0.442
_refine_diff_density_rms 0.056
_refine_ls_extinction_coef 0.0128(18)
_refine_ls_extinction_expression Fc^*^=kFc[1+0.001xFc^2^\l^3^/sin(2\q)]^-1/4^
_refine_ls_extinction_method SHELXL
_refine_ls_goodness_of_fit_ref 1.036
_refine_ls_hydrogen_treatment constr
_refine_ls_matrix_type full
_refine_ls_number_parameters 97
_refine_ls_number_reflns 2005
_refine_ls_number_restraints 0
_refine_ls_restrained_S_all 1.036
_refine_ls_R_factor_all 0.0398
_refine_ls_R_factor_gt 0.0312
_refine_ls_shift/su_max 0.000
_refine_ls_shift/su_mean 0.000
_refine_ls_structure_factor_coef Fsqd
_refine_ls_weighting_details 'calc w=1/[\s^2^(Fo^2^)+(0.0461P)^2^+0.5308P] where P=(Fo^2^+2Fc^2^)/3'
_refine_ls_weighting_scheme calc
_refine_ls_wR_factor_gt 0.0754
_refine_ls_wR_factor_ref 0.0799
_reflns_number_gt 1671
_reflns_number_total 2005
_reflns_threshold_expression >2sigma(I)
_cod_data_source_file c3ce40208h.txt
_cod_data_source_block woe1754
_cod_original_sg_symbol_H-M 'P bcn'
_cod_database_code 7209887

loop_
_symmetry_equiv_pos_as_xyz
'x, y, z'
'-x+1/2, -y+1/2, z+1/2'
'-x, y, -z+1/2'
'x+1/2, -y+1/2, -z'
'-x, -y, -z'
'x-1/2, y-1/2, -z-1/2'
'x, -y, z-1/2'
'-x-1/2, y-1/2, z'

loop_
_atom_site_label
_atom_site_type_symbol
_atom_site_fract_x
_atom_site_fract_y
_atom_site_fract_z
_atom_site_U_iso_or_equiv
_atom_site_adp_type
_atom_site_occupancy
_atom_site_symmetry_multiplicity
_atom_site_calc_flag
_atom_site_refinement_flags
Co1 Co 0.0000 0.16042(3) 0.2500 0.03125(13) Uani 1 2 d S
N1 N 0.08218(15) 0.04185(18) 0.33302(11) 0.0423(4) Uani 1 1 d .
C1 C 0.11605(15) -0.05129(19) 0.37391(11) 0.0331(4) Uani 1 1 d .
S1 S 0.16078(5) -0.18185(6) 0.43040(4) 0.04749(17) Uani 1 1 d .
N10 N 0.13270(13) 0.26656(15) 0.18920(10) 0.0318(3) Uani 1 1 d .
C10 C 0.11120(17) 0.3650(2) 0.13024(12) 0.0372(4) Uani 1 1 d .
C11 C 0.19866(19) 0.4319(2) 0.08301(13) 0.0433(5) Uani 1 1 d .
H11 H 0.1797 0.5029 0.0423 0.052 Uiso 1 1 calc R
C12 C 0.31441(19) 0.3921(2) 0.09698(13) 0.0467(5) Uani 1 1 d .
H12 H 0.3768 0.4338 0.0646 0.056 Uiso 1 1 calc R
C13 C 0.33885(18) 0.2910(2) 0.15856(15) 0.0473(5) Uani 1 1 d .
H13 H 0.4181 0.2633 0.1696 0.057 Uiso 1 1 calc R
C14 C 0.24644(16) 0.2313(2) 0.20351(13) 0.0375(4) Uani 1 1 d .
H14 H 0.2635 0.1627 0.2462 0.045 Uiso 1 1 calc R
Cl1 Cl -0.03567(5) 0.40413(9) 0.11485(5) 0.0707(2) Uani 1 1 d .

loop_
_atom_site_aniso_label
_atom_site_aniso_U_11
_atom_site_aniso_U_22
_atom_site_aniso_U_33
_atom_site_aniso_U_23
_atom_site_aniso_U_13
_atom_site_aniso_U_12
Co1 0.02462(19) 0.0339(2) 0.0352(2) 0.000 0.00292(12) 0.000
N1 0.0350(8) 0.0440(9) 0.0480(9) 0.0062(8) -0.0003(7) -0.0017(7)
C1 0.0255(8) 0.0405(9) 0.0334(8) -0.0007(7) -0.0009(7) -0.0044(7)
S1 0.0467(3) 0.0464(3) 0.0493(3) 0.0094(2) -0.0127(2) 0.0013(2)
N10 0.0277(7) 0.0354(7) 0.0323(7) -0.0025(6) 0.0019(6) -0.0024(6)
C10 0.0351(9) 0.0434(10) 0.0331(9) 0.0027(8) 0.0016(7) -0.0013(8)
C11 0.0466(11) 0.0474(11) 0.0359(9) 0.0056(8) -0.0014(8) -0.0118(9)
C12 0.0409(11) 0.0595(12) 0.0396(10) 0.0013(9) 0.0017(8) -0.0224(9)
C13 0.0273(9) 0.0606(12) 0.0539(12) 0.0032(10) -0.0007(8) -0.0096(8)
C14 0.0286(8) 0.0418(10) 0.0422(9) 0.0006(8) 0.0002(7) -0.0027(7)
Cl1 0.0400(3) 0.1034(5) 0.0687(4) 0.0432(4) 0.0060(3) 0.0177(3)

loop_
_atom_type_symbol
_atom_type_description
_atom_type_scat_dispersion_real
_atom_type_scat_dispersion_imag
_atom_type_scat_source
C C 0.0033 0.0016 'International Tables Vol C Tables 4.2.6.8 and 6.1.1.4'
H H 0.0000 0.0000 'International Tables Vol C Tables 4.2.6.8 and 6.1.1.4'
N N 0.0061 0.0033 'International Tables Vol C Tables 4.2.6.8 and 6.1.1.4'
S S 0.1246 0.1234 'International Tables Vol C Tables 4.2.6.8 and 6.1.1.4'
Cl Cl 0.1484 0.1585 'International Tables Vol C Tables 4.2.6.8 and 6.1.1.4'
Co Co 0.3494 0.9721 'International Tables Vol C Tables 4.2.6.8 and 6.1.1.4'

loop_
_geom_angle_atom_site_label_1
_geom_angle_atom_site_label_2
_geom_angle_atom_site_label_3
_geom_angle
_geom_angle_site_symmetry_1
_geom_angle_site_symmetry_3
N1 Co1 N1 107.34(10) 3 .
N1 Co1 N10 104.03(6) 3 3
N1 Co1 N10 110.87(6) . 3
N1 Co1 N10 110.87(6) 3 .
N1 Co1 N10 104.03(6) . .
N10 Co1 N10 119.30(8) 3 .
C1 N1 Co1 164.83(16) . .
N1 C1 S1 178.98(17) . .
C10 N10 C14 117.69(16) . .
C10 N10 Co1 122.21(12) . .
C14 N10 Co1 119.93(12) . .
N10 C10 C11 123.78(19) . .
N10 C10 Cl1 115.24(14) . .
C11 C10 Cl1 120.97(16) . .
C12 C11 C10 117.72(19) . .
C11 C12 C13 119.44(18) . .
C14 C13 C12 118.91(19) . .
N10 C14 C13 122.43(18) . .

loop_
_geom_bond_atom_site_label_1
_geom_bond_atom_site_label_2
_geom_bond_distance
_geom_bond_site_symmetry_2
Co1 N1 1.9438(17) 3
Co1 N1 1.9438(17) .
Co1 N10 2.0400(14) 3
Co1 N10 2.0400(14) .
N1 C1 1.162(2) .
C1 S1 1.6124(19) .
N10 C10 1.332(2) .
N10 C14 1.347(2) .
C10 C11 1.383(3) .
C10 Cl1 1.718(2) .
C11 C12 1.379(3) .
C12 C13 1.384(3) .
C13 C14 1.375(3) .
